data_1510522
loop_
_publ_author_name
'Wilkens, M.'
'Schubert, K.'

_publ_section_title
;
 Ueber die Kristallstrukturen von Au3 Zn (r), Au3 Zn5 und einigen
 Varianten
;
_journal_name_full 'Zeitschrift fuer Metallkunde'
_journal_page_first 633
_journal_page_last 646
_journal_volume 49
_journal_year 1958
_chemical_formula_sum 'Au3 Zn'
_space_group_IT_number 64
_symmetry_space_group_name_Hall '-C 2ac 2'
_symmetry_space_group_name_H-M 'C m c a'
_cell_angle_alpha 90
_cell_angle_beta 90
_cell_angle_gamma 90
_cell_formula_units_Z 8
_cell_length_a 16.65
_cell_length_b 5.585
_cell_length_c 5.594
_cell_volume 520.187
_citation_journal_id_ASTM ZEMTAE
_cod_data_source_file gold_620.cif
_cod_data_source_block Au3Zn1
_cod_original_cell_volume 520.1874
_cod_original_formula_sum 'Au3 Zn1'
_cod_database_code 1510522

loop_
_symmetry_equiv_pos_as_xyz
x,y,z
-x+1/2,-y,z+1/2
x,-y,-z
-x+1/2,y,-z+1/2
-x,-y,-z
x-1/2,y,-z-1/2
-x,y,z
x-1/2,-y,z-1/2
x+1/2,y+1/2,z
-x+1,-y+1/2,z+1/2
x+1/2,-y+1/2,-z
-x+1,y+1/2,-z+1/2
-x+1/2,-y+1/2,-z
x,y+1/2,-z-1/2
-x+1/2,y+1/2,z
x,-y+1/2,z-1/2

loop_
_atom_site_label
_atom_site_type_symbol
_atom_site_fract_x
_atom_site_fract_y
_atom_site_fract_z
_atom_site_occupancy
_atom_site_U_iso_or_equiv
Au1 Au 0.119 0 0 1 0.0
Zn1 Zn 0.367 0 0 1 0.0
Au2 Au 0.25 0.25 0.25 1 0.0
Au3 Au 0 0.19 0.31 1 0.0
